data_4334342
loop_
_publ_author_name
'M. Angeles Alvarez'
'M. Esther Garc\'ia'
'Miguel A. Ruiz'
'Adri\'an Toyos'
'M. Fernanda Vega'

_publ_section_title
;
 Low-Temperature N-O Bond Cleavage and Reversible N-P Bond Formation
 Processes in the Reactions of the Unsaturated Anions
 [M2(\h5-C5H5)2(\m-PCy2)(\m-CO)2]- (M = Mo, W) with the Nitrosyl Complex
 [Re(\h5-C5H4Me)(CO)2(NO)]+
;
_journal_name_full 'Inorganic Chemistry'
_journal_page_first 3942
_journal_page_last 3952
_journal_paper_doi 10.1021/ic3027489
_journal_volume 52
_journal_year 2013
_chemical_compound_source 'synthesis as described'
_chemical_formula_moiety 'C53 H71 N2 O5 P2 Re W4'
_chemical_formula_sum 'C53 H71 N2 O5 P2 Re W4'
_chemical_formula_weight 1799.63
_chemical_name_systematic
;
 ?
;
_space_group_IT_number 14
_symmetry_cell_setting monoclinic
_symmetry_Int_Tables_number 14
_symmetry_space_group_name_Hall '-P 2ybc'
_symmetry_space_group_name_H-M 'P 1 21/c 1'
_atom_sites_solution_hydrogens geom
_atom_sites_solution_primary direct
_atom_sites_solution_secondary difmap
_audit_conform_dict_location ftp://ftp.iucr.org/pub/cif_core.dic
_audit_conform_dict_name cif_core.dic
_audit_conform_dict_version 2.4
_audit_creation_method 'WinGX routine CIF_UPDATE'
_cell_angle_alpha 90
_cell_angle_beta 100.911(4)
_cell_angle_gamma 90
_cell_formula_units_Z 4
_cell_length_a 16.8430(8)
_cell_length_b 22.4890(9)
_cell_length_c 15.6359(6)
_cell_measurement_reflns_used 6705
_cell_measurement_temperature 123.00(10)
_cell_measurement_theta_max 73.8138
_cell_measurement_theta_min 2.8757
_cell_measurement_wavelength 1.54184
_cell_volume 5815.5(4)
_computing_cell_refinement
;
CrysAlis RED, Oxford Diffraction Ltd.,
Version 1.171.31.7 (release 18-10-2006 CrysAlis171 .NET)
(compiled Oct 18 2006,16:28:17)
;
_computing_data_collection
;
CrysAlis CCD, Oxford Diffraction Ltd.,
Version 1.171.31.7 (release 18-10-2006 CrysAlis171 .NET)
(compiled Oct 18 2006,16:28:17)
;
_computing_data_reduction
;
CrysAlis RED, Oxford Diffraction Ltd.,
Version 1.171.31.7 (release 18-10-2006 CrysAlis171 .NET)
(compiled Oct 18 2006,16:28:17)
;
_computing_molecular_graphics 'Ortep-3 for Windows (Farrugia, 1997)'
_computing_publication_material 'WinGX publication routines (Farrugia, 1999)'
_computing_structure_refinement 'SHELXL-97 (Sheldrick, 2008)'
_computing_structure_solution 'SHELXS-97 (Sheldrick, 2008)'
_diffrn_ambient_temperature 123.00(10)
_diffrn_measured_fraction_theta_full 0.957
_diffrn_measured_fraction_theta_max 0.957
_diffrn_measurement_device_type 'ONYX CCD'
_diffrn_measurement_method CCD
_diffrn_radiation_monochromator graphite
_diffrn_radiation_probe x-ray
_diffrn_radiation_source 'Nova (Cu) x-ray Source'
_diffrn_radiation_type CuK\a
_diffrn_radiation_wavelength 1.54184
_diffrn_reflns_av_R_equivalents 0.0749
_diffrn_reflns_av_unetI/netI 0.0771
_diffrn_reflns_limit_h_max 16
_diffrn_reflns_limit_h_min -20
_diffrn_reflns_limit_k_max 27
_diffrn_reflns_limit_k_min -26
_diffrn_reflns_limit_l_max 19
_diffrn_reflns_limit_l_min -13
_diffrn_reflns_number 20703
_diffrn_reflns_theta_full 73.98
_diffrn_reflns_theta_max 73.98
_diffrn_reflns_theta_min 3.32
_exptl_absorpt_coefficient_mu 19.041
_exptl_absorpt_correction_T_max 1.00000
_exptl_absorpt_correction_T_min 0.55905
_exptl_absorpt_correction_type multi-scan
_exptl_absorpt_process_details
;
CrysAlisPro, Agilent Technologies,
Version 1.171.35.19 (release 27-10-2011 CrysAlis171 .NET)
(compiled Oct 27 2011,15:02:11)
empirical absorption correction using spherical harmonics,
 implemented in SCALE3 ABSPACK scaling algorithm.
;
_exptl_crystal_colour brown
_exptl_crystal_density_diffrn 2.055
_exptl_crystal_description prism
_exptl_crystal_F_000 3376
_exptl_crystal_size_max 0.05
_exptl_crystal_size_mid 0.01
_exptl_crystal_size_min 0.01
_platon_squeeze_details
;
;
_refine_diff_density_max 2.591
_refine_diff_density_min -2.877
_refine_diff_density_rms 0.424
_refine_ls_extinction_method none
_refine_ls_goodness_of_fit_ref 1.042
_refine_ls_hydrogen_treatment constr
_refine_ls_matrix_type full
_refine_ls_number_parameters 598
_refine_ls_number_reflns 11283
_refine_ls_number_restraints 12
_refine_ls_restrained_S_all 1.042
_refine_ls_R_factor_all 0.0719
_refine_ls_R_factor_gt 0.0631
_refine_ls_shift/su_max 0.003
_refine_ls_shift/su_mean 0
_refine_ls_structure_factor_coef Fsqd
_refine_ls_weighting_details 'calc w=1/[\s^2^(Fo^2^)+(0.1111P)^2^+0.0000P] where P=(Fo^2^+2Fc^2^)/3'
_refine_ls_weighting_scheme calc
_refine_ls_wR_factor_gt 0.1595
_refine_ls_wR_factor_ref 0.173
_reflns_number_gt 9410
_reflns_number_total 11283
_reflns_threshold_expression >2\s(I)
_cod_data_source_file ic3027489_si_001_3.cif
_cod_data_source_block compound8
_cod_database_code 4334342

loop_
_symmetry_equiv_pos_as_xyz
'x, y, z'
'-x, y+1/2, -z+1/2'
'-x, -y, -z'
'x, -y-1/2, z-1/2'

loop_
_atom_site_label
_atom_site_type_symbol
_atom_site_fract_x
_atom_site_fract_y
_atom_site_fract_z
_atom_site_U_iso_or_equiv
_atom_site_adp_type
_atom_site_occupancy
_atom_site_symmetry_multiplicity
_atom_site_calc_flag
_atom_site_refinement_flags
_atom_site_disorder_assembly
_atom_site_disorder_group
W1 W 0.53489(3) 0.349707(19) 0.13094(3) 0.02662(13) Uani 1 1 d . . .
W2 W 0.59556(3) 0.352157(19) 0.30529(3) 0.02802(13) Uani 1 1 d . . .
W3 W 0.38348(2) 0.314166(19) 0.26675(3) 0.02579(13) Uani 1 1 d . . .
W4 W 0.33799(3) 0.374120(19) 0.40609(3) 0.02744(13) Uani 1 1 d . . .
Re1 Re 0.14000(3) 0.30227(2) 0.42277(3) 0.03224(13) Uani 1 1 d . . .
P1 P 0.66635(15) 0.38006(11) 0.18950(15) 0.0299(5) Uani 1 1 d . . .
P2 P 0.30780(14) 0.40709(11) 0.25780(15) 0.0285(5) Uani 1 1 d . . .
N2 N 0.2429(5) 0.3424(4) 0.4036(5) 0.0299(16) Uani 1 1 d . . .
O1 O 0.5999(5) 0.2203(3) 0.1319(5) 0.0400(16) Uani 1 1 d . . .
O2 O 0.0894(5) 0.2630(5) 0.2332(6) 0.057(2) Uani 1 1 d . . .
O3 O 0.2276(6) 0.1837(4) 0.4592(6) 0.0465(19) Uani 1 1 d . . .
O4 O 0.5919(5) 0.4225(3) 0.3513(4) 0.0361(15) Uani 1 1 d . . .
N1 N 0.4801(4) 0.3401(3) 0.2334(5) 0.0242(14) Uani 1 1 d . . .
O6 O 0.4018(4) 0.3015(3) 0.3908(4) 0.0281(13) Uani 1 1 d . . .
C1 C 0.5772(6) 0.2692(4) 0.1351(6) 0.0291(18) Uani 1 1 d . . .
C2 C 0.1096(7) 0.2766(6) 0.3049(7) 0.043(2) Uani 1 1 d . . .
C3 C 0.1953(6) 0.2297(5) 0.4450(7) 0.033(2) Uani 1 1 d . . .
C4 C 0.4135(7) 0.3775(6) 0.0372(7) 0.040(2) Uani 1 1 d . . .
H4 H 0.364 0.3729 0.0548 0.048 Uiso 1 1 calc R . .
C5 C 0.4511(7) 0.3334(5) -0.0064(6) 0.036(2) Uani 1 1 d . . .
H5 H 0.4311 0.2958 -0.0233 0.043 Uiso 1 1 calc R . .
C6 C 0.5265(6) 0.3587(5) -0.0191(6) 0.0312(19) Uani 1 1 d . . .
H6 H 0.5651 0.3399 -0.045 0.037 Uiso 1 1 calc R . .
C7 C 0.5316(7) 0.4174(5) 0.0146(6) 0.036(2) Uani 1 1 d . . .
H7 H 0.5737 0.4441 0.0138 0.043 Uiso 1 1 calc R . .
C8 C 0.4610(7) 0.4285(5) 0.0500(6) 0.035(2) Uani 1 1 d . . .
H8 H 0.4488 0.4634 0.0767 0.042 Uiso 1 1 calc R . .
C9 C 0.5887(8) 0.2871(6) 0.4228(8) 0.049(3) Uani 1 1 d . . .
H9 H 0.5436 0.2888 0.4491 0.058 Uiso 1 1 calc R . .
C10 C 0.6564(8) 0.3188(6) 0.4470(8) 0.048(3) Uani 1 1 d . . .
H10 H 0.6669 0.3457 0.4929 0.057 Uiso 1 1 calc R . .
C11 C 0.7096(7) 0.3038(7) 0.3895(9) 0.057(4) Uani 1 1 d . . .
H11 H 0.7603 0.32 0.389 0.068 Uiso 1 1 calc R . .
C12 C 0.6703(12) 0.2600(7) 0.3341(9) 0.069(5) Uani 1 1 d . . .
H12 H 0.6921 0.2401 0.2917 0.082 Uiso 1 1 calc R . .
C13 C 0.5962(11) 0.2508(6) 0.3515(9) 0.061(4) Uani 1 1 d . . .
H13 H 0.5571 0.2252 0.3219 0.074 Uiso 1 1 calc R . .
C14 C 0.3433(8) 0.2560(5) 0.1393(7) 0.042(3) Uani 1 1 d . . .
H14 H 0.3512 0.271 0.0862 0.05 Uiso 1 1 calc R . .
C15 C 0.3993(7) 0.2212(5) 0.1964(8) 0.043(3) Uani 1 1 d . . .
H15 H 0.4498 0.2087 0.1876 0.052 Uiso 1 1 calc R . .
C16 C 0.3639(8) 0.2088(5) 0.2702(7) 0.043(3) Uani 1 1 d . . .
H16 H 0.3871 0.1869 0.3189 0.052 Uiso 1 1 calc R . .
C17 C 0.2866(9) 0.2361(6) 0.2556(8) 0.052(3) Uani 1 1 d . . .
H17 H 0.25 0.2354 0.2932 0.062 Uiso 1 1 calc R . .
C18 C 0.2753(7) 0.2644(5) 0.1740(8) 0.044(3) Uani 1 1 d . . .
H18 H 0.2295 0.2853 0.1479 0.053 Uiso 1 1 calc R . .
C19 C 0.4371(7) 0.3834(6) 0.5372(6) 0.038(2) Uani 1 1 d . . .
H19 H 0.4702 0.3513 0.5571 0.046 Uiso 1 1 calc R . .
C20 C 0.4558(6) 0.4296(5) 0.4822(7) 0.037(2) Uani 1 1 d . . .
H20 H 0.5032 0.4335 0.4604 0.044 Uiso 1 1 calc R . .
C21 C 0.3882(7) 0.4685(5) 0.4667(6) 0.035(2) Uani 1 1 d . . .
H21 H 0.3824 0.5018 0.4309 0.042 Uiso 1 1 calc R . .
C22 C 0.3304(7) 0.4470(6) 0.5161(6) 0.040(2) Uani 1 1 d . . .
H22 H 0.2816 0.4649 0.5205 0.048 Uiso 1 1 calc R . .
C23 C 0.3612(7) 0.3944(5) 0.5564(6) 0.034(2) Uani 1 1 d . . .
H23 H 0.335 0.3703 0.5907 0.041 Uiso 1 1 calc R . .
C24 C 0.1104(18) 0.3869(12) 0.5057(18) 0.047(7) Uiso 0.5 1 d PD A 1
H24 H 0.1369 0.4233 0.5115 0.056 Uiso 0.5 1 calc PR A 1
C25 C 0.1331(19) 0.3387(11) 0.5605(19) 0.043(8) Uiso 0.5 1 d PD A 1
H25 H 0.1786 0.3356 0.6044 0.051 Uiso 0.5 1 calc PR A 1
C26 C 0.0738(17) 0.2969(13) 0.5358(18) 0.036(8) Uiso 0.5 1 d PD A 1
H26 H 0.07 0.2606 0.5632 0.043 Uiso 0.5 1 calc PR A 1
C27 C 0.0198(17) 0.3182(13) 0.4621(18) 0.050(8) Uiso 0.5 1 d PD A 1
H27 H -0.0249 0.2976 0.4324 0.06 Uiso 0.5 1 calc PR A 1
C28 C 0.0435(17) 0.3745(11) 0.4409(18) 0.047(6) Uiso 0.5 1 d PD A 1
C29 C -0.006(3) 0.4225(18) 0.386(3) 0.094(12) Uiso 0.5 1 d PD A 1
H29A H -0.0502 0.4043 0.3465 0.14 Uiso 0.5 1 calc PR A 1
H29B H 0.0274 0.4439 0.3534 0.14 Uiso 0.5 1 calc PR A 1
H29C H -0.0276 0.4496 0.4235 0.14 Uiso 0.5 1 calc PR A 1
C24B C 0.1131(19) 0.3379(11) 0.5495(18) 0.041(7) Uiso 0.5 1 d PD A 2
H24B H 0.1526 0.3414 0.5995 0.049 Uiso 0.5 1 calc PR A 2
C25B C 0.0665(17) 0.2872(13) 0.5258(17) 0.037(8) Uiso 0.5 1 d PD A 2
H25B H 0.0715 0.2507 0.5543 0.045 Uiso 0.5 1 calc PR A 2
C26B C 0.0111(14) 0.3020(11) 0.4509(15) 0.036(5) Uiso 0.5 1 d PD A 2
H26B H -0.0287 0.2771 0.421 0.043 Uiso 0.5 1 calc PR A 2
C27B C 0.0251(16) 0.3598(11) 0.4284(17) 0.044(6) Uiso 0.5 1 d PD A 2
H27B H -0.0049 0.3803 0.3816 0.053 Uiso 0.5 1 calc PR A 2
C28B C 0.0916(18) 0.3830(11) 0.4870(19) 0.048(7) Uiso 0.5 1 d PD A 2
C29B C 0.111(3) 0.4488(13) 0.482(3) 0.097(12) Uiso 0.5 1 d PD A 2
H29D H 0.1574 0.4582 0.5264 0.145 Uiso 0.5 1 calc PR A 2
H29E H 0.0656 0.4719 0.4917 0.145 Uiso 0.5 1 calc PR A 2
H29F H 0.1228 0.4578 0.426 0.145 Uiso 0.5 1 calc PR A 2
C30 C 0.7535(7) 0.3334(6) 0.1713(7) 0.039(2) Uani 1 1 d . . .
H30 H 0.7411 0.2933 0.1897 0.047 Uiso 1 1 calc R . .
C31 C 0.8371(6) 0.3486(6) 0.2283(8) 0.042(2) Uani 1 1 d . . .
H31A H 0.857 0.3859 0.2092 0.05 Uiso 1 1 calc R . .
H31B H 0.832 0.3529 0.2888 0.05 Uiso 1 1 calc R . .
C32 C 0.8968(8) 0.2977(7) 0.2191(9) 0.055(3) Uani 1 1 d . . .
H32A H 0.9499 0.3071 0.2525 0.066 Uiso 1 1 calc R . .
H32B H 0.8785 0.261 0.2417 0.066 Uiso 1 1 calc R . .
C33 C 0.9018(8) 0.2897(8) 0.1234(10) 0.060(4) Uani 1 1 d . . .
H33A H 0.9251 0.3252 0.1029 0.072 Uiso 1 1 calc R . .
H33B H 0.9374 0.2566 0.1179 0.072 Uiso 1 1 calc R . .
C34 C 0.8201(7) 0.2783(7) 0.0668(9) 0.052(3) Uani 1 1 d . . .
H34A H 0.7995 0.2403 0.0825 0.063 Uiso 1 1 calc R . .
H34B H 0.8259 0.2761 0.0063 0.063 Uiso 1 1 calc R . .
C35 C 0.7599(8) 0.3269(6) 0.0769(7) 0.046(3) Uani 1 1 d . . .
H35A H 0.7773 0.3642 0.0555 0.055 Uiso 1 1 calc R . .
H35B H 0.7073 0.317 0.0427 0.055 Uiso 1 1 calc R . .
C36 C 0.6943(7) 0.4602(5) 0.1912(7) 0.039(2) Uani 1 1 d . . .
H36 H 0.6433 0.4823 0.1826 0.046 Uiso 1 1 calc R . .
C37 C 0.7369(7) 0.4796(5) 0.1185(7) 0.040(2) Uani 1 1 d . . .
H37A H 0.7063 0.466 0.0631 0.048 Uiso 1 1 calc R . .
H37B H 0.7901 0.4615 0.127 0.048 Uiso 1 1 calc R . .
C38 C 0.7457(8) 0.5477(6) 0.1163(8) 0.048(3) Uani 1 1 d . . .
H38A H 0.7733 0.5589 0.0695 0.058 Uiso 1 1 calc R . .
H38B H 0.6926 0.566 0.1051 0.058 Uiso 1 1 calc R . .
C39 C 0.7936(8) 0.5698(6) 0.2027(8) 0.048(3) Uani 1 1 d . . .
H39A H 0.849 0.556 0.2095 0.057 Uiso 1 1 calc R . .
H39B H 0.7944 0.6129 0.2025 0.057 Uiso 1 1 calc R . .
C40 C 0.7576(9) 0.5482(6) 0.2784(8) 0.051(3) Uani 1 1 d . . .
H40A H 0.7062 0.5682 0.277 0.061 Uiso 1 1 calc R . .
H40B H 0.7933 0.5594 0.3323 0.061 Uiso 1 1 calc R . .
C41 C 0.7440(7) 0.4818(5) 0.2786(8) 0.042(2) Uani 1 1 d . . .
H41A H 0.7158 0.4716 0.3252 0.051 Uiso 1 1 calc R . .
H41B H 0.7959 0.4617 0.2898 0.051 Uiso 1 1 calc R . .
C42 C 0.3496(7) 0.4770(4) 0.2171(6) 0.032(2) Uani 1 1 d . . .
H42 H 0.3455 0.4728 0.1541 0.038 Uiso 1 1 calc R . .
C43 C 0.4398(7) 0.4843(5) 0.2579(7) 0.038(2) Uani 1 1 d . . .
H43A H 0.4455 0.4841 0.3208 0.045 Uiso 1 1 calc R . .
H43B H 0.4692 0.4503 0.2417 0.045 Uiso 1 1 calc R . .
C44 C 0.4776(8) 0.5398(5) 0.2313(7) 0.041(2) Uani 1 1 d . . .
H44A H 0.4799 0.5376 0.1698 0.049 Uiso 1 1 calc R . .
H44B H 0.5326 0.543 0.2637 0.049 Uiso 1 1 calc R . .
C45 C 0.4296(8) 0.5955(6) 0.2480(8) 0.048(3) Uani 1 1 d . . .
H45A H 0.4323 0.6004 0.3101 0.057 Uiso 1 1 calc R . .
H45B H 0.4533 0.6305 0.2264 0.057 Uiso 1 1 calc R . .
C46 C 0.3440(9) 0.5895(6) 0.2034(9) 0.053(3) Uani 1 1 d . . .
H46A H 0.3417 0.5879 0.141 0.064 Uiso 1 1 calc R . .
H46B H 0.3142 0.6244 0.2157 0.064 Uiso 1 1 calc R . .
C47 C 0.3017(8) 0.5320(5) 0.2326(8) 0.045(3) Uani 1 1 d . . .
H47A H 0.2991 0.5349 0.2939 0.054 Uiso 1 1 calc R . .
H47B H 0.247 0.529 0.1997 0.054 Uiso 1 1 calc R . .
C48 C 0.1984(6) 0.4049(5) 0.2051(6) 0.033(2) Uani 1 1 d . . .
H48 H 0.1813 0.3636 0.2099 0.04 Uiso 1 1 calc R . .
C49 C 0.1852(6) 0.4183(6) 0.1055(7) 0.039(2) Uani 1 1 d . . .
H49A H 0.2015 0.4589 0.0966 0.047 Uiso 1 1 calc R . .
H49B H 0.2186 0.3919 0.0784 0.047 Uiso 1 1 calc R . .
C50 C 0.0963(8) 0.4098(6) 0.0629(8) 0.050(3) Uani 1 1 d . . .
H50A H 0.0888 0.4209 0.002 0.061 Uiso 1 1 calc R . .
H50B H 0.082 0.3682 0.066 0.061 Uiso 1 1 calc R . .
C51 C 0.0410(7) 0.4472(8) 0.1074(10) 0.058(4) Uani 1 1 d . . .
H51A H -0.0148 0.4395 0.0805 0.07 Uiso 1 1 calc R . .
H51B H 0.0519 0.489 0.0996 0.07 Uiso 1 1 calc R . .
C52 C 0.0528(8) 0.4334(7) 0.2043(10) 0.055(3) Uani 1 1 d . . .
H52A H 0.037 0.3926 0.2122 0.066 Uiso 1 1 calc R . .
H52B H 0.0182 0.4591 0.231 0.066 Uiso 1 1 calc R . .
C53 C 0.1423(7) 0.4425(5) 0.2503(8) 0.043(2) Uani 1 1 d . . .
H53A H 0.1566 0.4842 0.2482 0.051 Uiso 1 1 calc R . .
H53B H 0.1488 0.4309 0.311 0.051 Uiso 1 1 calc R . .

loop_
_atom_site_aniso_label
_atom_site_aniso_U_11
_atom_site_aniso_U_22
_atom_site_aniso_U_33
_atom_site_aniso_U_23
_atom_site_aniso_U_13
_atom_site_aniso_U_12
W1 0.0273(2) 0.0305(2) 0.0220(2) 0.00055(15) 0.00456(16) -0.00052(15)
W2 0.0278(2) 0.0333(2) 0.0225(2) 0.00101(15) 0.00356(16) -0.00029(15)
W3 0.0256(2) 0.0291(2) 0.0224(2) -0.00015(14) 0.00378(15) -0.00085(15)
W4 0.0276(2) 0.0313(2) 0.0232(2) -0.00098(15) 0.00441(16) -0.00134(15)
Re1 0.0279(2) 0.0400(3) 0.0294(2) 0.00110(17) 0.00692(17) -0.00103(16)
P1 0.0298(11) 0.0339(12) 0.0264(11) -0.0003(9) 0.0061(9) -0.0013(9)
P2 0.0275(11) 0.0316(11) 0.0267(11) -0.0004(9) 0.0055(8) 0.0002(9)
N2 0.020(4) 0.041(4) 0.029(4) 0.007(3) 0.007(3) 0.000(3)
O1 0.050(4) 0.034(4) 0.036(4) 0.001(3) 0.011(3) 0.004(3)
O2 0.039(4) 0.091(7) 0.039(5) -0.008(5) -0.002(3) -0.011(5)
O3 0.057(5) 0.039(4) 0.044(5) 0.007(3) 0.010(4) 0.003(4)
O4 0.041(4) 0.043(4) 0.023(3) -0.005(3) 0.002(3) 0.003(3)
N1 0.016(3) 0.031(4) 0.025(4) 0.003(3) 0.001(3) -0.003(3)
O6 0.029(3) 0.032(3) 0.024(3) 0.000(2) 0.006(2) 0.004(3)
C1 0.028(5) 0.029(5) 0.029(5) 0.000(4) 0.005(3) 0.000(3)
C2 0.042(6) 0.054(7) 0.031(6) 0.006(5) 0.002(4) 0.002(5)
C3 0.037(5) 0.034(5) 0.031(5) 0.005(4) 0.011(4) -0.005(4)
C4 0.044(6) 0.055(7) 0.023(5) 0.009(4) 0.010(4) 0.007(5)
C5 0.042(6) 0.039(5) 0.026(5) 0.003(4) 0.004(4) 0.001(4)
C6 0.036(5) 0.041(5) 0.017(4) 0.001(4) 0.004(3) 0.004(4)
C7 0.044(6) 0.038(5) 0.024(5) 0.009(4) 0.000(4) 0.001(4)
C8 0.045(6) 0.033(5) 0.026(5) 0.006(4) 0.002(4) 0.006(4)
C9 0.050(7) 0.050(7) 0.046(7) 0.018(5) 0.011(5) 0.008(5)
C10 0.060(8) 0.046(6) 0.031(5) 0.005(5) -0.005(5) 0.001(5)
C11 0.029(6) 0.083(10) 0.058(8) 0.032(7) 0.010(5) 0.009(6)
C12 0.110(14) 0.065(9) 0.030(6) 0.013(6) 0.011(7) 0.038(9)
C13 0.086(11) 0.037(6) 0.048(7) 0.008(5) -0.018(7) -0.003(6)
C14 0.068(8) 0.034(5) 0.024(5) 0.000(4) 0.009(5) -0.009(5)
C15 0.032(5) 0.041(6) 0.053(7) -0.009(5) 0.002(5) -0.003(4)
C16 0.061(7) 0.029(5) 0.034(5) 0.002(4) -0.007(5) -0.010(5)
C17 0.064(8) 0.050(7) 0.043(6) -0.019(5) 0.017(6) -0.036(6)
C18 0.035(6) 0.035(5) 0.056(7) -0.005(5) -0.009(5) -0.001(4)
C19 0.034(5) 0.054(6) 0.024(5) -0.004(4) 0.000(4) 0.005(5)
C20 0.028(5) 0.048(6) 0.034(5) 0.001(4) 0.003(4) -0.008(4)
C21 0.049(6) 0.032(5) 0.025(5) -0.005(4) 0.009(4) -0.006(4)
C22 0.046(6) 0.061(7) 0.015(4) -0.009(4) 0.011(4) 0.004(5)
C23 0.042(5) 0.040(5) 0.022(4) -0.007(4) 0.006(4) -0.001(4)
C30 0.033(5) 0.050(6) 0.036(5) 0.003(5) 0.009(4) 0.003(5)
C31 0.026(5) 0.056(7) 0.043(6) -0.002(5) 0.007(4) 0.001(4)
C32 0.033(6) 0.078(9) 0.051(7) -0.006(6) 0.002(5) 0.010(6)
C33 0.041(7) 0.078(10) 0.064(9) -0.025(7) 0.016(6) 0.003(6)
C34 0.038(6) 0.069(8) 0.051(7) -0.027(6) 0.011(5) -0.002(6)
C35 0.048(7) 0.057(7) 0.033(6) -0.009(5) 0.008(5) 0.000(5)
C36 0.044(6) 0.040(5) 0.037(5) -0.002(4) 0.020(5) 0.000(4)
C37 0.037(5) 0.046(6) 0.039(6) -0.003(5) 0.007(4) -0.014(5)
C38 0.051(7) 0.049(7) 0.046(6) 0.009(5) 0.015(5) -0.014(5)
C39 0.049(7) 0.041(6) 0.053(7) -0.001(5) 0.007(5) -0.015(5)
C40 0.069(8) 0.039(6) 0.045(7) -0.007(5) 0.010(6) -0.021(6)
C41 0.042(6) 0.040(6) 0.046(6) -0.006(5) 0.010(5) -0.012(5)
C42 0.045(6) 0.029(4) 0.021(4) 0.003(3) 0.005(4) 0.001(4)
C43 0.044(6) 0.027(5) 0.042(6) 0.001(4) 0.006(4) 0.002(4)
C44 0.050(6) 0.040(6) 0.032(5) -0.004(4) 0.006(4) 0.000(5)
C45 0.053(7) 0.043(6) 0.046(6) -0.007(5) 0.005(5) -0.008(5)
C46 0.064(8) 0.035(6) 0.058(8) 0.012(5) 0.007(6) 0.008(5)
C47 0.054(7) 0.040(6) 0.037(6) 0.004(5) -0.004(5) 0.013(5)
C48 0.024(4) 0.041(5) 0.033(5) 0.000(4) 0.002(4) -0.002(4)
C49 0.029(5) 0.050(6) 0.037(5) 0.007(5) 0.004(4) 0.009(4)
C50 0.043(6) 0.055(7) 0.047(7) 0.003(5) -0.007(5) 0.010(5)
C51 0.023(5) 0.080(10) 0.068(8) 0.007(7) -0.001(5) 0.012(6)
C52 0.041(6) 0.058(8) 0.066(8) 0.007(6) 0.009(6) 0.013(6)
C53 0.032(5) 0.040(6) 0.056(7) -0.002(5) 0.011(5) 0.013(4)

loop_
_atom_type_symbol
_atom_type_description
_atom_type_scat_dispersion_real
_atom_type_scat_dispersion_imag
_atom_type_scat_source
C C 0.0181 0.0091 'International Tables Vol C Tables 4.2.6.8 and 6.1.1.4'
H H 0 0 'International Tables Vol C Tables 4.2.6.8 and 6.1.1.4'
N N 0.0311 0.018 'International Tables Vol C Tables 4.2.6.8 and 6.1.1.4'
O O 0.0492 0.0322 'International Tables Vol C Tables 4.2.6.8 and 6.1.1.4'
P P 0.2955 0.4335 'International Tables Vol C Tables 4.2.6.8 and 6.1.1.4'
Re Re -5.2083 5.8923 'International Tables Vol C Tables 4.2.6.8 and 6.1.1.4'
W W -5.4734 5.5774 'International Tables Vol C Tables 4.2.6.8 and 6.1.1.4'

loop_
_geom_angle_atom_site_label_1
_geom_angle_atom_site_label_2
_geom_angle_atom_site_label_3
_geom_angle
C1 W1 N1 95.4(4)
C1 W1 P1 86.8(3)
N1 W1 P1 105.3(2)
C1 W1 C6 93.8(4)
N1 W1 C6 149.7(3)
P1 W1 C6 104.0(3)
C1 W1 C5 92.2(4)
N1 W1 C5 115.0(3)
P1 W1 C5 139.6(3)
C6 W1 C5 35.7(4)
C1 W1 C4 122.4(4)
N1 W1 C4 92.8(3)
P1 W1 C4 144.3(3)
C6 W1 C4 58.2(3)
C5 W1 C4 34.9(4)
C1 W1 C7 125.5(4)
N1 W1 C7 137.4(4)
P1 W1 C7 89.8(3)
C6 W1 C7 35.2(4)
C5 W1 C7 58.5(4)
C4 W1 C7 57.4(4)
C1 W1 C8 149.4(4)
N1 W1 C8 103.4(3)
P1 W1 C8 110.6(3)
C6 W1 C8 58.4(4)
C5 W1 C8 58.1(4)
C4 W1 C8 34.0(4)
C7 W1 C8 34.9(4)
C1 W1 W2 85.4(3)
N1 W1 W2 49.1(2)
P1 W1 W2 56.83(6)
C6 W1 W2 160.8(3)
C5 W1 W2 163.4(3)
C4 W1 W2 137.0(3)
C7 W1 W2 134.9(3)
C8 W1 W2 125.1(3)
O4 W2 N1 103.9(3)
O4 W2 C9 103.3(4)
N1 W2 C9 99.3(4)
O4 W2 C11 106.0(5)
N1 W2 C11 144.9(5)
C9 W2 C11 56.0(4)
O4 W2 C10 86.8(4)
N1 W2 C10 131.2(4)
C9 W2 C10 32.7(5)
C11 W2 C10 34.9(5)
O4 W2 C13 137.6(4)
N1 W2 C13 89.4(4)
C9 W2 C13 34.4(5)
C11 W2 C13 55.9(5)
C10 W2 C13 56.0(4)
O4 W2 C12 139.2(5)
N1 W2 C12 113.0(5)
C9 W2 C12 55.1(5)
C11 W2 C12 33.7(6)
C10 W2 C12 55.9(5)
C13 W2 C12 32.4(6)
O4 W2 P1 97.7(3)
N1 W2 P1 99.9(2)
C9 W2 P1 147.1(3)
C11 W2 P1 94.1(3)
C10 W2 P1 126.1(4)
C13 W2 P1 119.8(5)
C12 W2 P1 92.8(4)
O4 W2 W1 113.3(2)
N1 W2 W1 47.1(2)
C9 W2 W1 134.4(4)
C11 W2 W1 131.0(4)
C10 W2 W1 159.9(3)
C13 W2 W1 105.2(3)
C12 W2 W1 104.6(3)
P1 W2 W1 53.42(6)
N1 W3 O6 109.9(3)
N1 W3 C14 93.6(4)
O6 W3 C14 136.9(3)
N1 W3 C17 145.1(4)
O6 W3 C17 86.7(4)
C14 W3 C17 56.6(4)
N1 W3 C18 125.1(4)
O6 W3 C18 120.1(4)
C14 W3 C18 33.5(5)
C17 W3 C18 34.4(5)
N1 W3 C16 116.1(4)
O6 W3 C16 80.1(3)
C14 W3 C16 56.9(4)
C17 W3 C16 34.5(5)
C18 W3 C16 57.0(4)
N1 W3 C15 88.0(4)
O6 W3 C15 108.8(4)
C14 W3 C15 34.3(4)
C17 W3 C15 57.2(4)
C18 W3 C15 56.7(4)
C16 W3 C15 34.5(4)
N1 W3 P2 100.8(2)
O6 W3 P2 99.6(2)
C14 W3 P2 111.2(3)
C17 W3 P2 106.5(4)
C18 W3 P2 92.1(3)
C16 W3 P2 141.0(3)
C15 W3 P2 145.3(3)
N1 W3 W4 116.4(2)
O6 W3 W4 45.63(19)
C14 W3 W4 147.7(3)
C17 W3 W4 97.3(3)
C18 W3 W4 114.3(3)
C16 W3 W4 113.7(3)
C15 W3 W4 148.2(3)
P2 W3 W4 54.03(6)
N2 W4 O6 100.1(3)
N2 W4 C23 94.6(4)
O6 W4 C23 106.7(3)
N2 W4 P2 94.5(3)
O6 W4 P2 99.10(19)
C23 W4 P2 150.6(3)
N2 W4 C19 122.8(4)
O6 W4 C19 82.5(3)
C23 W4 C19 34.0(4)
P2 W4 C19 141.9(3)
N2 W4 C22 97.0(4)
O6 W4 C22 138.5(3)
C23 W4 C22 34.1(4)
P2 W4 C22 116.9(3)
C19 W4 C22 56.6(4)
N2 W4 C21 128.3(4)
O6 W4 C21 127.6(3)
C23 W4 C21 57.1(4)
P2 W4 C21 95.9(3)
C19 W4 C21 56.7(4)
C22 W4 C21 34.8(4)
N2 W4 C20 150.8(4)
O6 W4 C20 94.0(3)
C23 W4 C20 56.7(4)
P2 W4 C20 108.4(3)
C19 W4 C20 34.0(4)
C22 W4 C20 56.8(4)
C21 W4 C20 33.9(4)
N2 W4 W3 99.9(3)
O6 W4 W3 43.68(18)
C23 W4 W3 148.8(3)
P2 W4 W3 55.47(6)
C19 W4 W3 117.4(3)
C22 W4 W3 161.9(3)
C21 W4 W3 127.2(2)
C20 W4 W3 107.9(3)
C3 Re1 C2 87.0(5)
C3 Re1 N2 90.3(4)
C2 Re1 N2 94.2(4)
C3 Re1 C25B 93.3(8)
C2 Re1 C25B 124.5(7)
N2 Re1 C25B 141.3(7)
C3 Re1 C26 96.3(7)
C2 Re1 C26 131.1(8)
N2 Re1 C26 134.4(7)
C25B Re1 C26 7.2(10)
C3 Re1 C26B 114.6(7)
C2 Re1 C26B 95.4(7)
N2 Re1 C26B 153.6(7)
C25B Re1 C26B 35.8(5)
C26 Re1 C26B 39.4(9)
C3 Re1 C27 121.8(7)
C2 Re1 C27 102.8(8)
N2 Re1 C27 143.9(8)
C25B Re1 C27 34.8(10)
C26 Re1 C27 36.4(6)
C26B Re1 C27 10.5(9)
C3 Re1 C24B 108.7(7)
C2 Re1 C24B 153.2(9)
N2 Re1 C24B 106.9(8)
C25B Re1 C24B 36.1(6)
C26 Re1 C24B 28.9(10)
C26B Re1 C24B 58.6(10)
C27 Re1 C24B 50.6(10)
C3 Re1 C25 104.2(7)
C2 Re1 C25 161.8(9)
N2 Re1 C25 100.0(7)
C25B Re1 C25 41.9(10)
C26 Re1 C25 34.7(6)
C26B Re1 C25 67.0(10)
C27 Re1 C25 59.1(10)
C24B Re1 C25 8.6(10)
C3 Re1 C28B 144.1(7)
C2 Re1 C28B 127.6(8)
N2 Re1 C28B 95.5(8)
C25B Re1 C28B 61.0(10)
C26 Re1 C28B 55.5(10)
C26B Re1 C28B 59.4(9)
C27 Re1 C28B 49.0(9)
C24B Re1 C28B 36.0(6)
C25 Re1 C28B 39.9(10)
C3 Re1 C27B 149.0(7)
C2 Re1 C27B 97.5(7)
N2 Re1 C27B 119.7(7)
C25B Re1 C27B 58.9(9)
C26 Re1 C27B 57.9(9)
C26B Re1 C27B 34.5(5)
C27 Re1 C27B 27.2(8)
C24B Re1 C27B 57.8(9)
C25 Re1 C27B 65.4(10)
C28B Re1 C27B 35.3(5)
C3 Re1 C28 155.2(7)
C2 Re1 C28 105.1(8)
N2 Re1 C28 109.9(7)
C25B Re1 C28 61.9(10)
C26 Re1 C28 59.3(9)
C26B Re1 C28 43.8(8)
C27 Re1 C28 35.0(5)
C24B Re1 C28 52.6(9)
C25 Re1 C28 59.3(9)
C28B Re1 C28 24.7(8)
C27B Re1 C28 11.5(7)
C36 P1 C30 110.0(5)
C36 P1 W1 120.5(4)
C30 P1 W1 119.4(4)
C36 P1 W2 113.4(3)
C30 P1 W2 118.6(4)
W1 P1 W2 69.74(7)
C48 P2 C42 105.8(5)
C48 P2 W4 115.4(3)
C42 P2 W4 124.1(3)
C48 P2 W3 117.6(4)
C42 P2 W3 120.7(3)
W4 P2 W3 70.50(7)
W4 N2 Re1 170.1(5)
W3 N1 W1 143.4(4)
W3 N1 W2 131.2(4)
W1 N1 W2 83.9(3)
W3 O6 W4 90.7(3)
O1 C1 W1 175.5(9)
O2 C2 Re1 177.4(12)
O3 C3 Re1 177.9(9)
C8 C4 C5 110.3(10)
C8 C4 W1 73.9(6)
C5 C4 W1 72.6(6)
C8 C4 H4 124.8
C5 C4 H4 124.8
W1 C4 H4 120.4
C4 C5 C6 106.1(10)
C4 C5 W1 72.5(6)
C6 C5 W1 71.0(6)
C4 C5 H5 126.9
C6 C5 H5 126.9
W1 C5 H5 121.4
C7 C6 C5 108.0(9)
C7 C6 W1 73.6(5)
C5 C6 W1 73.3(6)
C7 C6 H6 126
C5 C6 H6 126
W1 C6 H6 118.9
C6 C7 C8 108.1(10)
C6 C7 W1 71.2(5)
C8 C7 W1 73.4(6)
C6 C7 H7 126
C8 C7 H7 126
W1 C7 H7 121.2
C4 C8 C7 107.5(10)
C4 C8 W1 72.1(6)
C7 C8 W1 71.7(6)
C4 C8 H8 126.3
C7 C8 H8 126.3
W1 C8 H8 121.7
C10 C9 C13 109.4(13)
C10 C9 W2 74.1(7)
C13 C9 W2 73.6(7)
C10 C9 H9 125.3
C13 C9 H9 125.3
W2 C9 H9 118.8
C9 C10 C11 107.5(13)
C9 C10 W2 73.2(7)
C11 C10 W2 72.5(7)
C9 C10 H10 126.2
C11 C10 H10 126.2
W2 C10 H10 119.9
C12 C11 C10 106.1(13)
C12 C11 W2 75.0(8)
C10 C11 W2 72.7(7)
C12 C11 H11 127
C10 C11 H11 127
W2 C11 H11 117.6
C13 C12 C11 109.5(13)
C13 C12 W2 72.5(9)
C11 C12 W2 71.3(8)
C13 C12 H12 125.3
C11 C12 H12 125.3
W2 C12 H12 122.6
C12 C13 C9 107.3(13)
C12 C13 W2 75.2(9)
C9 C13 W2 72.0(7)
C12 C13 H13 126.3
C9 C13 H13 126.3
W2 C13 H13 118.5
C18 C14 C15 109.7(10)
C18 C14 W3 73.7(7)
C15 C14 W3 74.0(7)
C18 C14 H14 125.2
C15 C14 H14 125.2
W3 C14 H14 119
C14 C15 C16 106.8(11)
C14 C15 W3 71.8(7)
C16 C15 W3 72.5(7)
C14 C15 H15 126.6
C16 C15 H15 126.6
W3 C15 H15 121
C17 C16 C15 107.4(10)
C17 C16 W3 72.2(6)
C15 C16 W3 73.0(7)
C17 C16 H16 126.3
C15 C16 H16 126.3
W3 C16 H16 120.3
C18 C17 C16 107.7(11)
C18 C17 W3 72.9(6)
C16 C17 W3 73.2(6)
C18 C17 H17 126.2
C16 C17 H17 126.2
W3 C17 H17 119.6
C14 C18 C17 108.5(11)
C14 C18 W3 72.9(7)
C17 C18 W3 72.8(6)
C14 C18 H18 125.8
C17 C18 H18 125.8
W3 C18 H18 120.4
C23 C19 C20 108.6(10)
C23 C19 W4 71.3(6)
C20 C19 W4 75.2(6)
C23 C19 H19 125.7
C20 C19 H19 125.7
W4 C19 H19 119.6
C21 C20 C19 106.9(9)
C21 C20 W4 71.4(6)
C19 C20 W4 70.8(6)
C21 C20 H20 126.5
C19 C20 H20 126.5
W4 C20 H20 122.9
C20 C21 C22 107.7(10)
C20 C21 W4 74.7(6)
C22 C21 W4 72.1(6)
C20 C21 H21 126.1
C22 C21 H21 126.1
W4 C21 H21 119
C23 C22 C21 107.2(10)
C23 C22 W4 71.2(6)
C21 C22 W4 73.1(5)
C23 C22 H22 126.4
C21 C22 H22 126.4
W4 C22 H22 121.1
C19 C23 C22 109.4(10)
C19 C23 W4 74.7(6)
C22 C23 W4 74.7(6)
C19 C23 H23 125.3
C22 C23 H23 125.3
W4 C23 H23 117.2
C25 C24 C28 113(2)
C25 C24 Re1 69.9(18)
C28 C24 Re1 70.8(16)
C25 C24 H24 123.7
C28 C24 H24 123.7
Re1 C24 H24 127.3
C26 C25 C24 105(3)
C26 C25 Re1 70.1(18)
C24 C25 Re1 76.1(18)
C26 C25 H25 127.5
C24 C25 H25 127.5
Re1 C25 H25 118.5
C25 C26 C27 109(2)
C25 C26 Re1 75.2(19)
C27 C26 Re1 71.4(18)
C25 C26 H26 125.7
C27 C26 H26 125.7
Re1 C26 H26 119.6
C28 C27 C26 110(2)
C28 C27 Re1 76.4(17)
C26 C27 Re1 72.2(18)
C28 C27 H27 125.2
C26 C27 H27 125.2
Re1 C27 H27 117.9
C27 C28 C24 104(2)
C27 C28 C29 129(3)
C24 C28 C29 123(3)
C27 C28 Re1 68.6(17)
C24 C28 Re1 75.1(17)
C29 C28 Re1 138(2)
C28 C29 H29A 109.5
C28 C29 H29B 109.5
H29A C29 H29B 109.5
C28 C29 H29C 109.5
H29A C29 H29C 109.5
H29B C29 H29C 109.5
C25B C24B C28B 110(2)
C25B C24B Re1 70.9(18)
C28B C24B Re1 73.4(17)
C25B C24B H24B 124.8
C28B C24B H24B 124.8
Re1 C24B H24B 122.4
C24B C25B C26B 106(2)
C24B C25B Re1 73.0(18)
C26B C25B Re1 74.4(16)
C24B C25B H25B 126.8
C26B C25B H25B 126.8
Re1 C25B H25B 117.9
C27B C26B C25B 109(2)
C27B C26B Re1 74.7(16)
C25B C26B Re1 69.8(16)
C27B C26B H26B 125.6
C25B C26B H26B 125.6
Re1 C26B H26B 121.6
C26B C27B C28B 110(2)
C26B C27B Re1 70.8(15)
C28B C27B Re1 70.6(16)
C26B C27B H27B 125.1
C28B C27B H27B 125.1
Re1 C27B H27B 125.1
C24B C28B C27B 105(2)
C24B C28B C29B 135(3)
C27B C28B C29B 119(3)
C24B C28B Re1 70.6(17)
C27B C28B Re1 74.2(16)
C29B C28B Re1 131(3)
C28B C29B H29D 109.5
C28B C29B H29E 109.5
H29D C29B H29E 109.5
C28B C29B H29F 109.5
H29D C29B H29F 109.5
H29E C29B H29F 109.5
C35 C30 C31 111.0(9)
C35 C30 P1 114.0(8)
C31 C30 P1 116.2(8)
C35 C30 H30 104.8
C31 C30 H30 104.8
P1 C30 H30 104.8
C32 C31 C30 108.5(10)
C32 C31 H31A 110
C30 C31 H31A 110
C32 C31 H31B 110
C30 C31 H31B 110
H31A C31 H31B 108.4
C33 C32 C31 109.6(12)
C33 C32 H32A 109.8
C31 C32 H32A 109.8
C33 C32 H32B 109.8
C31 C32 H32B 109.8
H32A C32 H32B 108.2
C34 C33 C32 112.4(11)
C34 C33 H33A 109.1
C32 C33 H33A 109.1
C34 C33 H33B 109.1
C32 C33 H33B 109.1
H33A C33 H33B 107.8
C33 C34 C35 111.6(11)
C33 C34 H34A 109.3
C35 C34 H34A 109.3
C33 C34 H34B 109.3
C35 C34 H34B 109.3
H34A C34 H34B 108
C30 C35 C34 110.1(11)
C30 C35 H35A 109.6
C34 C35 H35A 109.6
C30 C35 H35B 109.6
C34 C35 H35B 109.6
H35A C35 H35B 108.1
C37 C36 C41 108.6(9)
C37 C36 P1 115.0(8)
C41 C36 P1 114.4(8)
C37 C36 H36 106
C41 C36 H36 106
P1 C36 H36 106
C36 C37 C38 111.4(10)
C36 C37 H37A 109.3
C38 C37 H37A 109.3
C36 C37 H37B 109.3
C38 C37 H37B 109.3
H37A C37 H37B 108
C39 C38 C37 110.0(10)
C39 C38 H38A 109.7
C37 C38 H38A 109.7
C39 C38 H38B 109.7
C37 C38 H38B 109.7
H38A C38 H38B 108.2
C40 C39 C38 111.6(10)
C40 C39 H39A 109.3
C38 C39 H39A 109.3
C40 C39 H39B 109.3
C38 C39 H39B 109.3
H39A C39 H39B 108
C39 C40 C41 113.7(11)
C39 C40 H40A 108.8
C41 C40 H40A 108.8
C39 C40 H40B 108.8
C41 C40 H40B 108.8
H40A C40 H40B 107.7
C40 C41 C36 111.6(10)
C40 C41 H41A 109.3
C36 C41 H41A 109.3
C40 C41 H41B 109.3
C36 C41 H41B 109.3
H41A C41 H41B 108
C47 C42 C43 110.9(9)
C47 C42 P2 112.5(8)
C43 C42 P2 110.6(7)
C47 C42 H42 107.5
C43 C42 H42 107.5
P2 C42 H42 107.5
C44 C43 C42 114.4(9)
C44 C43 H43A 108.7
C42 C43 H43A 108.7
C44 C43 H43B 108.7
C42 C43 H43B 108.7
H43A C43 H43B 107.6
C43 C44 C45 111.5(10)
C43 C44 H44A 109.3
C45 C44 H44A 109.3
C43 C44 H44B 109.3
C45 C44 H44B 109.3
H44A C44 H44B 108
C46 C45 C44 109.9(10)
C46 C45 H45A 109.7
C44 C45 H45A 109.7
C46 C45 H45B 109.7
C44 C45 H45B 109.7
H45A C45 H45B 108.2
C45 C46 C47 112.9(10)
C45 C46 H46A 109
C47 C46 H46A 109
C45 C46 H46B 109
C47 C46 H46B 109
H46A C46 H46B 107.8
C42 C47 C46 109.7(10)
C42 C47 H47A 109.7
C46 C47 H47A 109.7
C42 C47 H47B 109.7
C46 C47 H47B 109.7
H47A C47 H47B 108.2
C53 C48 C49 111.7(9)
C53 C48 P2 115.0(8)
C49 C48 P2 112.2(7)
C53 C48 H48 105.7
C49 C48 H48 105.7
P2 C48 H48 105.7
C50 C49 C48 110.7(9)
C50 C49 H49A 109.5
C48 C49 H49A 109.5
C50 C49 H49B 109.5
C48 C49 H49B 109.5
H49A C49 H49B 108.1
C51 C50 C49 111.5(11)
C51 C50 H50A 109.3
C49 C50 H50A 109.3
C51 C50 H50B 109.3
C49 C50 H50B 109.3
H50A C50 H50B 108
C50 C51 C52 111.6(11)
C50 C51 H51A 109.3
C52 C51 H51A 109.3
C50 C51 H51B 109.3
C52 C51 H51B 109.3
H51A C51 H51B 108
C51 C52 C53 111.5(11)
C51 C52 H52A 109.3
C53 C52 H52A 109.3
C51 C52 H52B 109.3
C53 C52 H52B 109.3
H52A C52 H52B 108
C48 C53 C52 110.0(10)
C48 C53 H53A 109.7
C52 C53 H53A 109.7
C48 C53 H53B 109.7
C52 C53 H53B 109.7
H53A C53 H53B 108.2

loop_
_geom_bond_atom_site_label_1
_geom_bond_atom_site_label_2
_geom_bond_distance
W1 C1 1.942(10)
W1 N1 2.006(7)
W1 P1 2.332(2)
W1 C6 2.333(9)
W1 C5 2.364(10)
W1 C4 2.364(11)
W1 C7 2.365(10)
W1 C8 2.386(10)
W1 W2 2.7246(6)
W2 O4 1.743(7)
W2 N1 2.071(7)
W2 C9 2.369(12)
W2 C11 2.377(12)
W2 C10 2.379(11)
W2 C13 2.390(13)
W2 C12 2.423(14)
W2 P1 2.431(2)
W3 N1 1.893(7)
W3 O6 1.927(6)
W3 C14 2.372(11)
W3 C17 2.381(11)
W3 C18 2.382(11)
W3 C16 2.394(11)
W3 C15 2.400(12)
W3 P2 2.438(2)
W3 W4 2.7900(6)
W4 N2 1.747(8)
W4 O6 1.995(6)
W4 C23 2.353(9)
W4 P2 2.395(2)
W4 C19 2.396(10)
W4 C22 2.397(10)
W4 C21 2.410(10)
W4 C20 2.452(10)
Re1 C3 1.878(11)
Re1 C2 1.907(11)
Re1 N2 2.025(8)
Re1 C25B 2.24(3)
Re1 C26 2.26(3)
Re1 C26B 2.29(2)
Re1 C27 2.25(3)
Re1 C24B 2.26(3)
Re1 C25 2.33(3)
Re1 C28B 2.30(3)
Re1 C27B 2.34(3)
Re1 C28 2.35(3)
P1 C36 1.861(12)
P1 C30 1.870(11)
P2 C48 1.871(10)
P2 C42 1.881(10)
O1 C1 1.169(13)
O2 C2 1.150(15)
O3 C3 1.171(14)
C4 C8 1.390(17)
C4 C5 1.418(16)
C4 H4 0.93
C5 C6 1.439(15)
C5 H5 0.93
C6 C7 1.419(15)
C6 H6 0.93
C7 C8 1.425(16)
C7 H7 0.93
C8 H8 0.93
C9 C10 1.34(2)
C9 C13 1.41(2)
C9 H9 0.93
C10 C11 1.42(2)
C10 H10 0.93
C11 C12 1.39(2)
C11 H11 0.93
C12 C13 1.34(3)
C12 H12 0.93
C13 H13 0.93
C14 C18 1.369(19)
C14 C15 1.406(17)
C14 H14 0.93
C15 C16 1.423(19)
C15 H15 0.93
C16 C17 1.42(2)
C16 H16 0.93
C17 C18 1.407(19)
C17 H17 0.93
C18 H18 0.93
C19 C23 1.390(16)
C19 C20 1.420(16)
C19 H19 0.93
C20 C21 1.420(16)
C20 H20 0.93
C21 C22 1.436(15)
C21 H21 0.93
C22 C23 1.394(17)
C22 H22 0.93
C23 H23 0.93
C24 C25 1.389(18)
C24 C28 1.393(19)
C24 H24 0.93
C25 C26 1.372(19)
C25 H25 0.93
C26 C27 1.410(18)
C26 H26 0.93
C27 C28 1.387(19)
C27 H27 0.93
C28 C29 1.529(19)
C29 H29A 0.96
C29 H29B 0.96
C29 H29C 0.96
C24B C25B 1.393(19)
C24B C28B 1.408(18)
C24B H24B 0.93
C25B C26B 1.393(18)
C25B H25B 0.93
C26B C27B 1.377(18)
C26B H26B 0.93
C27B C28B 1.407(19)
C27B H27B 0.93
C28B C29B 1.520(19)
C29B H29D 0.96
C29B H29E 0.96
C29B H29F 0.96
C30 C35 1.507(16)
C30 C31 1.555(16)
C30 H30 0.98
C31 C32 1.549(17)
C31 H31A 0.97
C31 H31B 0.97
C32 C33 1.53(2)
C32 H32A 0.97
C32 H32B 0.97
C33 C34 1.510(19)
C33 H33A 0.97
C33 H33B 0.97
C34 C35 1.519(18)
C34 H34A 0.97
C34 H34B 0.97
C35 H35A 0.97
C35 H35B 0.97
C36 C37 1.518(15)
C36 C41 1.541(16)
C36 H36 0.98
C37 C38 1.539(17)
C37 H37A 0.97
C37 H37B 0.97
C38 C39 1.520(18)
C38 H38A 0.97
C38 H38B 0.97
C39 C40 1.510(18)
C39 H39A 0.97
C39 H39B 0.97
C40 C41 1.511(16)
C40 H40A 0.97
C40 H40B 0.97
C41 H41A 0.97
C41 H41B 0.97
C42 C47 1.521(15)
C42 C43 1.541(15)
C42 H42 0.98
C43 C44 1.495(16)
C43 H43A 0.97
C43 H43B 0.97
C44 C45 1.540(17)
C44 H44A 0.97
C44 H44B 0.97
C45 C46 1.485(19)
C45 H45A 0.97
C45 H45B 0.97
C46 C47 1.584(18)
C46 H46A 0.97
C46 H46B 0.97
C47 H47A 0.97
C47 H47B 0.97
C48 C53 1.537(14)
C48 C49 1.559(14)
C48 H48 0.98
C49 C50 1.531(16)
C49 H49A 0.97
C49 H49B 0.97
C50 C51 1.518(19)
C50 H50A 0.97
C50 H50B 0.97
C51 C52 1.52(2)
C51 H51A 0.97
C51 H51B 0.97
C52 C53 1.555(18)
C52 H52A 0.97
C52 H52B 0.97
C53 H53A 0.97
C53 H53B 0.97

loop_
_platon_squeeze_void_nr
_platon_squeeze_void_average_x
_platon_squeeze_void_average_y
_platon_squeeze_void_average_z
_platon_squeeze_void_volume
_platon_squeeze_void_count_electrons
_platon_squeeze_void_content
1 0.100 0.885 -0.233 216 65 ' '
2 0.900 0.115 0.233 216 65 ' '
3 0.100 0.615 0.267 216 65 ' '
4 0.900 0.385 0.733 216 65 ' '
